data_7244049
loop_
_publ_author_name
'Otaif, Haleema Y.'
'Adams, Samuel J.'
'Horton, Peter N.'
'Coles, Simon J.'
'Beames, Joseph M.'
'Pope, Simon J. A.'

_publ_section_title
;
 Bis-cyclometalated iridium(iii) complexes with terpyridine analogues:
 syntheses, structures, spectroscopy and computational studies
;
_journal_issue 63
_journal_name_full 'RSC Advances'
_journal_page_first 39718
_journal_page_last 39727
_journal_paper_doi 10.1039/D1RA07213G
_journal_volume 11
_journal_year 2021
_chemical_formula_moiety 'C42 H24 Ir N10, F6 P, C2 H3 N, 1[C4H10O]'
_chemical_formula_sum 'C48 H37 F6 Ir N11 O P'
_chemical_formula_weight 1121.05
_space_group_crystal_system monoclinic
_space_group_IT_number 14
_space_group_name_Hall '-P 2yn'
_space_group_name_H-M_alt 'P 1 21/n 1'
_atom_sites_solution_hydrogens geom
_atom_sites_solution_primary dual
_audit_creation_date 2018-11-28
_audit_creation_method
;
Olex2 1.2
(compiled 2018.05.29 svn.r3508 for OlexSys, GUI svn.r5506)
;
_audit_update_record
;
2021-08-04 deposited with the CCDC.	2021-12-02 downloaded from the CCDC.
;
_cell_angle_alpha 90
_cell_angle_beta 97.8170(10)
_cell_angle_gamma 90
_cell_formula_units_Z 4
_cell_length_a 15.61910(10)
_cell_length_b 17.9773(2)
_cell_length_c 15.73360(10)
_cell_measurement_reflns_used 62142
_cell_measurement_temperature 100(2)
_cell_measurement_theta_max 33.4770
_cell_measurement_theta_min 1.7240
_cell_volume 4376.77(6)
_computing_cell_refinement 'CrysAlisPro 1.171.39.46 (Rigaku OD, 2018)'
_computing_data_collection 'CrysAlisPro 1.171.39.46 (Rigaku OD, 2018)'
_computing_data_reduction 'CrysAlisPro 1.171.39.46 (Rigaku OD, 2018)'
_computing_molecular_graphics 'Olex2 (Dolomanov et al., 2009)'
_computing_publication_material 'Olex2 (Dolomanov et al., 2009)'
_computing_structure_refinement 'ShelXL (Sheldrick, 2015)'
_computing_structure_solution 'ShelXT (Sheldrick, 2015)'
_diffrn_ambient_temperature 100(2)
_diffrn_detector 'hybrid pixel detector'
_diffrn_detector_area_resol_mean 10
_diffrn_detector_dtime 0.000
_diffrn_detector_type 'Rigaku, HyPix 6000'
_diffrn_measured_fraction_theta_full 1.000
_diffrn_measured_fraction_theta_max 1.000
_diffrn_measurement_details
;
List of Runs (angles in degrees, time in seconds):

  # Type    Start    End  Width  t~exp~   \w     \q     \k     \f   Frames
#--------------------------------------------------------------------------
  1  \w   -108.00  16.00   0.50    2.00    --  -19.10 -57.00-150.00  248
  2  \w   -108.00  16.00   0.50    2.00    --  -19.10 -57.00  60.00  248
  3  \w   -108.00  19.00   0.50    2.00    --  -19.10 -70.00-150.00  254
  4  \w    -54.00  70.00   0.50    2.00    --  -19.10  57.00 -30.00  248
  5  \w    -57.00  70.00   0.50    2.00    --  -19.10  70.00   0.00  254
  6  \w   -108.00  19.00   0.50    2.00    --  -19.10 -70.00  30.00  254
  7  \w   -108.00  19.00   0.50    2.00    --  -19.10 -70.00 150.00  254
  8  \w    -54.00  70.00   0.50    2.00    --  -19.10  57.00 150.00  248
;
_diffrn_measurement_device 'four-circle diffractometer'
_diffrn_measurement_device_details 'Rigaku, AFC12 \k goniometer'
_diffrn_measurement_device_type 'Rigaku Saturn724+ (2x2 bin mode)'
_diffrn_measurement_method 'profile data from \w-scans'
_diffrn_measurement_specimen_support 'MiTeGen MicroLoop'
_diffrn_orient_matrix_type 'CrysAlisPro convention (1999,Acta A55,543-557)'
_diffrn_orient_matrix_UB_11 -0.0304520000
_diffrn_orient_matrix_UB_12 -0.0121484000
_diffrn_orient_matrix_UB_13 0.0266267000
_diffrn_orient_matrix_UB_21 0.0200777000
_diffrn_orient_matrix_UB_22 -0.0354281000
_diffrn_orient_matrix_UB_23 0.0037377000
_diffrn_orient_matrix_UB_31 0.0277822000
_diffrn_orient_matrix_UB_32 0.0124087000
_diffrn_orient_matrix_UB_33 0.0366964000
_diffrn_radiation_collimation 0.2
_diffrn_radiation_monochromator 'Confocal mirrors, VHF Varimax'
_diffrn_radiation_probe x-ray
_diffrn_radiation_type MoK\a
_diffrn_radiation_wavelength 0.71075
_diffrn_reflns_av_R_equivalents 0.0371
_diffrn_reflns_av_unetI/netI 0.0232
_diffrn_reflns_Laue_measured_fraction_full 1.000
_diffrn_reflns_Laue_measured_fraction_max 1.000
_diffrn_reflns_limit_h_max 21
_diffrn_reflns_limit_h_min -21
_diffrn_reflns_limit_k_max 24
_diffrn_reflns_limit_k_min -24
_diffrn_reflns_limit_l_max 21
_diffrn_reflns_limit_l_min -21
_diffrn_reflns_number 85017
_diffrn_reflns_point_group_measured_fraction_full 1.000
_diffrn_reflns_point_group_measured_fraction_max 1.000
_diffrn_reflns_theta_full 25.242
_diffrn_reflns_theta_max 28.701
_diffrn_reflns_theta_min 1.724
_diffrn_source 'Rotating Anode'
_diffrn_source_current 55.0
_diffrn_source_power 2.475
_diffrn_source_target Mo
_diffrn_source_type 'Rigaku FRE+'
_diffrn_source_voltage 45.0
_exptl_absorpt_coefficient_mu 3.166
_exptl_absorpt_correction_T_max 1.000
_exptl_absorpt_correction_T_min 0.385
_exptl_absorpt_correction_type gaussian
_exptl_absorpt_process_details
;
CrysAlisPro 1.171.39.46 (Rigaku Oxford Diffraction, 2018)
Numerical absorption correction based on gaussian integration over
			a multifaceted crystal model
Empirical absorption correction using spherical harmonics,
 implemented in SCALE3 ABSPACK scaling algorithm.
;
_exptl_crystal_colour red
_exptl_crystal_colour_primary red
_exptl_crystal_density_diffrn 1.701
_exptl_crystal_description prism
_exptl_crystal_F_000 2224
_exptl_crystal_recrystallization_method 'The material was recrystallised from ether by'
_exptl_crystal_size_max 0.208
_exptl_crystal_size_mid 0.144
_exptl_crystal_size_min 0.024
_refine_diff_density_max 3.846
_refine_diff_density_min -0.784
_refine_diff_density_rms 0.102
_refine_ls_extinction_method none
_refine_ls_goodness_of_fit_ref 1.058
_refine_ls_hydrogen_treatment constr
_refine_ls_matrix_type full
_refine_ls_number_parameters 569
_refine_ls_number_reflns 11289
_refine_ls_number_restraints 0
_refine_ls_restrained_S_all 1.058
_refine_ls_R_factor_all 0.0356
_refine_ls_R_factor_gt 0.0298
_refine_ls_shift/su_max 0.005
_refine_ls_shift/su_mean 0.000
_refine_ls_structure_factor_coef Fsqd
_refine_ls_weighting_details 'w=1/[\s^2^(Fo^2^)+(0.0356P)^2^+6.2981P] where P=(Fo^2^+2Fc^2^)/3'
_refine_ls_weighting_scheme calc
_refine_ls_wR_factor_gt 0.0697
_refine_ls_wR_factor_ref 0.0716
_reflns_Friedel_coverage 0.000
_reflns_number_gt 9970
_reflns_number_total 11289
_reflns_threshold_expression 'I > 2\s(I)'
_cod_data_source_file d1ra07213g2.cif
_cod_data_source_block Irdqxp1
_cod_database_code 7244049
_shelx_shelxl_version_number 2018/3
_chemical_oxdiff_formula 'C42 H24 F6 Ir N10 P C4H10O C2H3N'
_chemical_oxdiff_usercomment Irdqxp3
_shelx_space_group_comment
;
The symmetry employed for this shelxl refinement is uniquely defined
by the following loop, which should always be used as a source of
symmetry information in preference to the above space-group names.
They are only intended as comments.
;
_reflns_odcompleteness_completeness 99.91
_reflns_odcompleteness_iscentric 1
_reflns_odcompleteness_theta 30.44
_olex2_refinement_description
;
1. Fixed Uiso
 At 1.2 times of:
  All C(H) groups
 At 1.5 times of:
  All C(H,H,H) groups
2.a Aromatic/amide H refined with riding coordinates:
 C10(H10), C34(H34), C12(H12), C11(H11), C37(H37), C2(H2), C7(H7), C40(H40),
 C3(H3), C32(H32), C13(H13), C33(H33), C51(H51), C4(H4), C21(H21), C48(H48),
 C41(H41), C19(H19), C50(H50), C43(H43), C49(H49), C18(H18), C20(H20), C42(H42)
2.b Idealised Me refined as rotating group:
 C62(H62A,H62B,H62C)
;
_olex2_diffrn_ambient_temperature_device 'Oxford Cryosystems'
_olex2_exptl_crystal_mounting_method 'The crystal was mounted on a MITIGEN holder in perfluoroether oil'
_olex2_submission_original_sample_id Irdqxp3
_olex2_submission_special_instructions 'No special instructions were received'
_oxdiff_exptl_absorpt_empirical_details
;
Empirical correction (ABSPACK) includes:
- Absorption correction using spherical harmonics
- Frame scaling
;
_oxdiff_exptl_absorpt_empirical_full_max 2.485
_oxdiff_exptl_absorpt_empirical_full_min 0.624

loop_
_space_group_symop_operation_xyz
'x, y, z'
'-x+1/2, y+1/2, -z+1/2'
'-x, -y, -z'
'x-1/2, -y-1/2, z-1/2'

loop_
_atom_site_label
_atom_site_type_symbol
_atom_site_fract_x
_atom_site_fract_y
_atom_site_fract_z
_atom_site_U_iso_or_equiv
_atom_site_adp_type
_atom_site_occupancy
_atom_site_site_symmetry_order
_atom_site_calc_flag
_atom_site_refinement_flags_posn
_atom_site_refinement_flags_adp
_atom_site_refinement_flags_occupancy
_atom_site_disorder_assembly
_atom_site_disorder_group
Ir1 Ir 0.26295(2) 0.57632(2) 0.63582(2) 0.01871(4) Uani 1 1 d . . . . .
P1 P 0.65558(6) 0.46723(5) 0.85855(5) 0.03628(19) Uani 1 1 d . . . . .
F1 F 0.60133(16) 0.42377(10) 0.92200(13) 0.0409(5) Uani 1 1 d . . . . .
F3 F 0.68279(16) 0.38887(13) 0.82042(13) 0.0504(5) Uani 1 1 d . . . . .
F2 F 0.57149(13) 0.47045(12) 0.78841(13) 0.0444(5) Uani 1 1 d . . . . .
F6 F 0.70967(15) 0.50892(15) 0.79337(15) 0.0600(7) Uani 1 1 d . . . . .
F5 F 0.62927(18) 0.54465(12) 0.89707(16) 0.0586(6) Uani 1 1 d . . . . .
N1 N 0.17861(16) 0.59147(12) 0.52979(16) 0.0238(5) Uani 1 1 d . . . . .
F4 F 0.73922(16) 0.46495(14) 0.92947(14) 0.0566(6) Uani 1 1 d . . . . .
N31 N 0.33481(14) 0.54801(14) 0.74586(14) 0.0212(4) Uani 1 1 d . . . . .
N35 N 0.21148(15) 0.42798(12) 0.55900(16) 0.0236(5) Uani 1 1 d . . . . .
N5 N 0.14781(16) 0.57258(13) 0.77341(17) 0.0270(5) Uani 1 1 d . . . . .
N2 N 0.34636(16) 0.58556(12) 0.53564(15) 0.0236(5) Uani 1 1 d . . . . .
N34 N 0.30874(16) 0.35482(13) 0.70139(16) 0.0258(5) Uani 1 1 d . . . . .
N32 N 0.31258(15) 0.68353(13) 0.68881(16) 0.0256(5) Uani 1 1 d . . . . .
N4 N -0.00077(18) 0.58234(14) 0.6464(2) 0.0361(6) Uani 1 1 d . . . . .
C44 C 0.29835(18) 0.42745(15) 0.69654(18) 0.0233(5) Uani 1 1 d . . . . .
C45 C 0.25127(17) 0.46629(15) 0.62378(17) 0.0208(5) Uani 1 1 d . . . . .
C15 C 0.15563(18) 0.57723(14) 0.69087(19) 0.0229(5) Uani 1 1 d . . . . .
C6 C 0.3011(2) 0.59699(15) 0.45841(19) 0.0265(6) Uani 1 1 d . . . . .
C14 C 0.07807(19) 0.58292(15) 0.6277(2) 0.0276(6) Uani 1 1 d . . . . .
N3 N 0.4278(2) 0.61979(17) 0.39119(17) 0.0394(7) Uani 1 1 d . . . . .
C35 C 0.33909(17) 0.47476(16) 0.76623(17) 0.0234(5) Uani 1 1 d . . . . .
N33 N 0.40317(18) 0.80464(16) 0.7716(2) 0.0384(6) Uani 1 1 d . . . . .
C16 C 0.0655(2) 0.57248(16) 0.7951(2) 0.0320(7) Uani 1 1 d . . . . .
C9 C 0.43504(19) 0.58700(15) 0.54222(19) 0.0247(6) Uani 1 1 d . . . . .
C1 C 0.2065(2) 0.59529(15) 0.45274(19) 0.0274(6) Uani 1 1 d . . . . .
C10 C 0.4869(2) 0.56993(16) 0.61959(19) 0.0274(6) Uani 1 1 d . . . . .
H10 H 0.460673 0.557142 0.668671 0.033 Uiso 1 1 calc R . . . .
C46 C 0.22116(18) 0.35216(15) 0.56143(19) 0.0244(5) Uani 1 1 d . . . . .
C36 C 0.36238(18) 0.67560(17) 0.76440(19) 0.0271(6) Uani 1 1 d . . . . .
C5 C 0.0934(2) 0.58915(15) 0.5374(2) 0.0288(6) Uani 1 1 d . . . . .
C31 C 0.37035(18) 0.60088(17) 0.80075(18) 0.0261(6) Uani 1 1 d . . . . .
C34 C 0.3780(2) 0.45255(19) 0.84689(19) 0.0303(6) Uani 1 1 d . . . . .
H34 H 0.381370 0.401373 0.862025 0.036 Uiso 1 1 calc R . . . .
C47 C 0.27169(17) 0.31579(16) 0.63158(18) 0.0251(6) Uani 1 1 d . . . . .
C8 C 0.4750(2) 0.60510(18) 0.46915(19) 0.0322(7) Uani 1 1 d . . . . .
C12 C 0.6146(2) 0.59075(19) 0.5529(2) 0.0357(7) Uani 1 1 d . . . . .
H12 H 0.675875 0.592323 0.557323 0.043 Uiso 1 1 calc R . . . .
C11 C 0.5749(2) 0.57157(17) 0.6248(2) 0.0303(6) Uani 1 1 d . . . . .
H11 H 0.609504 0.559660 0.677448 0.036 Uiso 1 1 calc R . . . .
C37 C 0.4069(2) 0.73798(19) 0.8053(2) 0.0337(7) Uani 1 1 d . . . . .
H37 H 0.440959 0.730783 0.859455 0.040 Uiso 1 1 calc R . . . .
C2 C 0.1477(2) 0.59794(18) 0.3783(2) 0.0356(7) Uani 1 1 d . . . . .
H2 H 0.166952 0.600351 0.323598 0.043 Uiso 1 1 calc R . . . .
C7 C 0.3443(2) 0.61391(19) 0.3866(2) 0.0360(7) Uani 1 1 d . . . . .
H7 H 0.310255 0.621288 0.332427 0.043 Uiso 1 1 calc R . . . .
C40 C 0.2531(2) 0.76590(17) 0.5743(2) 0.0328(6) Uani 1 1 d . . . . .
H40 H 0.219999 0.726330 0.546566 0.039 Uiso 1 1 calc R . . . .
C3 C 0.0598(2) 0.59698(19) 0.3856(2) 0.0420(9) Uani 1 1 d . . . . .
H3 H 0.018486 0.599635 0.335405 0.050 Uiso 1 1 calc R . . . .
C32 C 0.4098(2) 0.58040(19) 0.8823(2) 0.0340(7) Uani 1 1 d . . . . .
H32 H 0.434812 0.616898 0.921735 0.041 Uiso 1 1 calc R . . . .
C13 C 0.5657(2) 0.6070(2) 0.4770(2) 0.0397(8) Uani 1 1 d . . . . .
H13 H 0.593154 0.619868 0.428691 0.048 Uiso 1 1 calc R . . . .
C33 C 0.4116(2) 0.5062(2) 0.9046(2) 0.0349(7) Uani 1 1 d . . . . .
H33 H 0.436550 0.491837 0.960615 0.042 Uiso 1 1 calc R . . . .
C39 C 0.30602(19) 0.75325(16) 0.6520(2) 0.0284(6) Uani 1 1 d . . . . .
C51 C 0.1840(2) 0.30973(17) 0.4911(2) 0.0309(6) Uani 1 1 d . . . . .
H51 H 0.148705 0.333027 0.444721 0.037 Uiso 1 1 calc R . . . .
C4 C 0.0322(2) 0.59222(17) 0.4648(2) 0.0367(8) Uani 1 1 d . . . . .
H4 H -0.027690 0.591060 0.469762 0.044 Uiso 1 1 calc R . . . .
C21 C 0.0544(2) 0.56729(19) 0.8826(3) 0.0395(8) Uani 1 1 d . . . . .
H21 H 0.103417 0.565166 0.925563 0.047 Uiso 1 1 calc R . . . .
C17 C -0.0084(2) 0.57625(17) 0.7322(3) 0.0361(7) Uani 1 1 d . . . . .
C38 C 0.3534(2) 0.81348(18) 0.6940(2) 0.0339(7) Uani 1 1 d . . . . .
C48 C 0.2848(2) 0.23845(16) 0.6277(2) 0.0321(7) Uani 1 1 d . . . . .
H48 H 0.318511 0.213842 0.674168 0.039 Uiso 1 1 calc R . . . .
N61 N 0.0294(2) 0.7779(2) 0.5298(3) 0.0685(12) Uani 1 1 d . . . . .
C41 C 0.2490(2) 0.83576(18) 0.5379(2) 0.0398(8) Uani 1 1 d . . . . .
H41 H 0.213149 0.844294 0.485014 0.048 Uiso 1 1 calc R . . . .
C19 C -0.0999(3) 0.5680(2) 0.8430(3) 0.0570(12) Uani 1 1 d . . . . .
H19 H -0.155913 0.566063 0.860165 0.068 Uiso 1 1 calc R . . . .
C50 C 0.1989(2) 0.23405(18) 0.4894(2) 0.0374(7) Uani 1 1 d . . . . .
H50 H 0.174488 0.205666 0.441153 0.045 Uiso 1 1 calc R . . . .
C61 C 0.0157(3) 0.7778(2) 0.5995(4) 0.0535(11) Uani 1 1 d . . . . .
C43 C 0.3481(2) 0.88389(19) 0.6554(3) 0.0430(8) Uani 1 1 d . . . . .
H43 H 0.379727 0.924353 0.682896 0.052 Uiso 1 1 calc R . . . .
C49 C 0.2496(2) 0.19862(17) 0.5581(2) 0.0365(7) Uani 1 1 d . . . . .
H49 H 0.259413 0.146538 0.556004 0.044 Uiso 1 1 calc R . . . .
C18 C -0.0918(2) 0.5735(2) 0.7581(3) 0.0515(10) Uani 1 1 d . . . . .
H18 H -0.141853 0.575420 0.716416 0.062 Uiso 1 1 calc R . . . .
C20 C -0.0271(3) 0.5654(2) 0.9052(3) 0.0504(10) Uani 1 1 d . . . . .
H20 H -0.034324 0.562122 0.964066 0.060 Uiso 1 1 calc R . . . .
C42 C 0.2981(2) 0.89456(19) 0.5790(3) 0.0463(9) Uani 1 1 d . . . . .
H42 H 0.296074 0.942261 0.552775 0.056 Uiso 1 1 calc R . . . .
C62 C -0.0021(3) 0.7792(2) 0.6873(3) 0.0690(15) Uani 1 1 d . . . . .
H62A H -0.032118 0.825515 0.697762 0.104 Uiso 1 1 calc GR . . . .
H62B H 0.052403 0.776454 0.726303 0.104 Uiso 1 1 calc GR . . . .
H62C H -0.038577 0.736670 0.697496 0.104 Uiso 1 1 calc GR . . . .

loop_
_atom_site_aniso_label
_atom_site_aniso_U_11
_atom_site_aniso_U_22
_atom_site_aniso_U_33
_atom_site_aniso_U_23
_atom_site_aniso_U_13
_atom_site_aniso_U_12
Ir1 0.02024(6) 0.01576(5) 0.01877(6) -0.00007(4) -0.00226(4) 0.00111(4)
P1 0.0447(5) 0.0355(4) 0.0273(4) 0.0069(3) -0.0002(4) -0.0082(4)
F1 0.0644(14) 0.0323(10) 0.0278(10) 0.0026(8) 0.0127(9) -0.0019(9)
F3 0.0659(15) 0.0554(14) 0.0306(10) -0.0016(10) 0.0094(10) 0.0090(12)
F2 0.0427(11) 0.0529(13) 0.0359(11) 0.0109(9) -0.0007(9) -0.0114(10)
F6 0.0444(12) 0.0825(18) 0.0499(13) 0.0319(13) -0.0056(10) -0.0234(12)
F5 0.0815(18) 0.0301(11) 0.0599(15) 0.0011(10) -0.0055(13) -0.0069(11)
N1 0.0275(12) 0.0166(10) 0.0241(12) -0.0006(9) -0.0081(9) 0.0029(9)
F4 0.0581(14) 0.0652(16) 0.0408(12) 0.0091(11) -0.0139(11) -0.0038(12)
N31 0.0186(10) 0.0278(12) 0.0163(10) -0.0015(9) -0.0010(8) 0.0020(9)
N35 0.0232(11) 0.0208(11) 0.0259(12) 0.0009(9) 0.0002(9) 0.0014(9)
N5 0.0247(12) 0.0203(11) 0.0360(14) -0.0042(10) 0.0041(10) -0.0006(9)
N2 0.0317(13) 0.0172(11) 0.0209(11) 0.0007(8) -0.0006(10) 0.0002(9)
N34 0.0294(12) 0.0214(11) 0.0269(12) 0.0060(9) 0.0051(10) 0.0047(9)
N32 0.0253(12) 0.0225(11) 0.0291(12) -0.0037(10) 0.0040(10) 0.0016(9)
N4 0.0241(13) 0.0277(13) 0.0546(18) -0.0058(12) -0.0017(12) -0.0018(10)
C44 0.0245(13) 0.0239(13) 0.0217(13) 0.0011(10) 0.0047(11) 0.0041(10)
C45 0.0201(12) 0.0207(12) 0.0217(13) 0.0019(10) 0.0029(10) 0.0014(10)
C15 0.0228(13) 0.0140(11) 0.0306(14) -0.0040(10) -0.0015(11) 0.0002(10)
C6 0.0365(16) 0.0179(12) 0.0237(14) -0.0010(10) -0.0014(12) 0.0023(11)
C14 0.0222(13) 0.0170(13) 0.0421(17) -0.0038(11) -0.0015(12) 0.0006(10)
N3 0.0504(18) 0.0445(17) 0.0243(13) -0.0006(12) 0.0087(12) -0.0017(14)
C35 0.0207(13) 0.0293(14) 0.0201(13) 0.0021(11) 0.0032(10) 0.0043(10)
N33 0.0301(14) 0.0332(15) 0.0514(18) -0.0133(13) 0.0037(13) -0.0061(11)
C16 0.0296(15) 0.0208(13) 0.0474(19) -0.0054(12) 0.0115(14) -0.0040(11)
C9 0.0287(14) 0.0203(13) 0.0260(14) -0.0021(10) 0.0069(11) -0.0020(10)
C1 0.0380(16) 0.0167(12) 0.0242(14) 0.0009(10) -0.0079(12) 0.0025(11)
C10 0.0291(15) 0.0292(15) 0.0248(14) 0.0033(11) 0.0069(12) -0.0010(11)
C46 0.0241(13) 0.0214(13) 0.0282(14) 0.0002(11) 0.0060(11) -0.0008(10)
C36 0.0228(13) 0.0316(15) 0.0271(14) -0.0080(12) 0.0043(11) -0.0007(11)
C5 0.0276(14) 0.0166(13) 0.0393(17) -0.0015(11) -0.0060(13) 0.0047(10)
C31 0.0214(13) 0.0330(15) 0.0235(14) -0.0060(11) 0.0017(11) 0.0006(11)
C34 0.0317(15) 0.0365(16) 0.0220(14) 0.0046(12) 0.0010(12) 0.0098(13)
C47 0.0239(13) 0.0220(13) 0.0316(15) 0.0015(11) 0.0114(12) -0.0002(10)
C8 0.0433(18) 0.0318(16) 0.0222(14) -0.0025(12) 0.0077(13) -0.0024(13)
C12 0.0287(15) 0.0420(18) 0.0385(18) -0.0043(14) 0.0118(14) -0.0059(13)
C11 0.0291(15) 0.0327(16) 0.0294(15) 0.0002(12) 0.0047(12) -0.0004(12)
C37 0.0269(15) 0.0373(17) 0.0364(17) -0.0128(14) 0.0023(13) -0.0041(13)
C2 0.050(2) 0.0261(14) 0.0258(15) 0.0002(12) -0.0121(14) 0.0041(14)
C7 0.054(2) 0.0336(17) 0.0191(14) -0.0009(12) 0.0008(13) 0.0021(15)
C40 0.0325(15) 0.0240(14) 0.0408(17) -0.0022(13) 0.0015(13) 0.0005(12)
C3 0.046(2) 0.0285(16) 0.042(2) -0.0010(14) -0.0256(16) 0.0080(14)
C32 0.0311(16) 0.0443(19) 0.0250(15) -0.0081(13) -0.0024(12) 0.0078(13)
C13 0.0404(18) 0.050(2) 0.0318(17) -0.0007(15) 0.0172(14) -0.0056(16)
C33 0.0336(16) 0.0476(19) 0.0214(14) -0.0006(13) -0.0041(12) 0.0090(14)
C39 0.0254(14) 0.0193(13) 0.0418(17) -0.0041(12) 0.0090(13) -0.0011(10)
C51 0.0294(15) 0.0249(14) 0.0372(17) -0.0023(12) 0.0001(13) -0.0037(12)
C4 0.0307(16) 0.0256(15) 0.048(2) -0.0043(13) -0.0153(14) 0.0054(12)
C21 0.0365(18) 0.0342(17) 0.051(2) -0.0062(15) 0.0173(16) -0.0039(13)
C17 0.0237(15) 0.0280(15) 0.057(2) -0.0070(14) 0.0087(14) -0.0037(12)
C38 0.0249(14) 0.0282(15) 0.050(2) -0.0128(14) 0.0104(14) -0.0050(12)
C48 0.0356(16) 0.0203(14) 0.0424(18) 0.0075(12) 0.0126(14) 0.0001(12)
N61 0.045(2) 0.043(2) 0.114(4) -0.016(2) 0.001(2) -0.0054(16)
C41 0.0405(18) 0.0262(16) 0.052(2) 0.0042(14) 0.0031(16) 0.0044(13)
C19 0.0334(19) 0.062(3) 0.080(3) -0.009(2) 0.026(2) -0.0123(18)
C50 0.0399(18) 0.0257(15) 0.0467(19) -0.0098(14) 0.0061(15) -0.0065(13)
C61 0.043(2) 0.0315(19) 0.080(3) -0.004(2) -0.013(2) -0.0063(16)
C43 0.0362(18) 0.0251(16) 0.068(3) -0.0081(16) 0.0098(17) -0.0053(13)
C49 0.0360(17) 0.0185(13) 0.057(2) -0.0012(14) 0.0153(15) -0.0017(12)
C18 0.0240(16) 0.054(2) 0.078(3) -0.009(2) 0.0096(18) -0.0075(15)
C20 0.041(2) 0.048(2) 0.067(3) -0.0070(19) 0.025(2) -0.0090(17)
C42 0.043(2) 0.0214(15) 0.076(3) 0.0046(16) 0.0111(19) 0.0011(14)
C62 0.057(3) 0.036(2) 0.101(4) 0.013(2) -0.038(3) -0.0072(19)

loop_
_atom_type_symbol
_atom_type_description
_atom_type_scat_dispersion_real
_atom_type_scat_dispersion_imag
_atom_type_scat_source
C C 0.0033 0.0016 'International Tables Vol C Tables 4.2.6.8 and 6.1.1.4'
F F 0.0171 0.0103 'International Tables Vol C Tables 4.2.6.8 and 6.1.1.4'
H H 0.0000 0.0000 'International Tables Vol C Tables 4.2.6.8 and 6.1.1.4'
Ir Ir -1.4442 7.9887 'International Tables Vol C Tables 4.2.6.8 and 6.1.1.4'
N N 0.0061 0.0033 'International Tables Vol C Tables 4.2.6.8 and 6.1.1.4'
O O 0.0106 0.0060 'International Tables Vol C Tables 4.2.6.8 and 6.1.1.4'
P P 0.1023 0.0942 'International Tables Vol C Tables 4.2.6.8 and 6.1.1.4'

loop_
_exptl_crystal_face_index_h
_exptl_crystal_face_index_k
_exptl_crystal_face_index_l
_exptl_crystal_face_perp_dist
0 -1 1 0.0720
0 1 -1 0.0720
1 1 0 0.0720
-1 -1 0 0.0720
1 -1 -1 0.0120
-1 1 1 0.0120

loop_
_geom_angle_atom_site_label_1
_geom_angle_atom_site_label_2
_geom_angle_atom_site_label_3
_geom_angle
_geom_angle_site_symmetry_1
_geom_angle_site_symmetry_3
_geom_angle_publ_flag
N1 Ir1 N2 77.14(10) . . ?
N1 Ir1 N32 110.82(9) . . ?
N31 Ir1 N1 170.86(10) . . ?
N31 Ir1 N2 108.97(9) . . ?
N31 Ir1 N32 76.53(10) . . ?
N2 Ir1 N32 89.59(9) . . ?
C45 Ir1 N1 90.83(10) . . ?
C45 Ir1 N31 82.12(10) . . ?
C45 Ir1 N2 93.60(9) . . ?
C45 Ir1 N32 158.27(10) . . ?
C15 Ir1 N1 82.15(11) . . ?
C15 Ir1 N31 91.84(11) . . ?
C15 Ir1 N2 159.19(11) . . ?
C15 Ir1 N32 95.87(10) . . ?
C15 Ir1 C45 88.73(10) . . ?
F1 P1 F3 89.68(12) . . ?
F1 P1 F6 178.51(14) . . ?
F1 P1 F4 90.22(13) . . ?
F2 P1 F1 89.62(12) . . ?
F2 P1 F3 90.47(13) . . ?
F2 P1 F6 89.80(11) . . ?
F2 P1 F4 179.19(15) . . ?
F6 P1 F3 88.96(14) . . ?
F5 P1 F1 90.19(12) . . ?
F5 P1 F3 179.47(15) . . ?
F5 P1 F2 90.04(13) . . ?
F5 P1 F6 91.18(15) . . ?
F5 P1 F4 89.17(14) . . ?
F4 P1 F3 90.32(14) . . ?
F4 P1 F6 90.38(13) . . ?
C1 N1 Ir1 120.1(2) . . ?
C1 N1 C5 121.6(3) . . ?
C5 N1 Ir1 117.8(2) . . ?
C35 N31 Ir1 117.18(18) . . ?
C31 N31 Ir1 120.5(2) . . ?
C31 N31 C35 122.0(2) . . ?
C45 N35 C46 117.4(2) . . ?
C15 N5 C16 117.3(3) . . ?
C6 N2 Ir1 112.0(2) . . ?
C6 N2 C9 117.9(3) . . ?
C9 N2 Ir1 129.86(19) . . ?
C44 N34 C47 115.3(2) . . ?
C36 N32 Ir1 112.10(19) . . ?
C36 N32 C39 118.1(3) . . ?
C39 N32 Ir1 129.4(2) . . ?
C14 N4 C17 115.6(3) . . ?
N34 C44 C45 124.6(3) . . ?
N34 C44 C35 119.7(3) . . ?
C45 C44 C35 115.7(2) . . ?
N35 C45 Ir1 128.4(2) . . ?
N35 C45 C44 119.6(2) . . ?
C44 C45 Ir1 111.85(19) . . ?
N5 C15 Ir1 128.5(2) . . ?
N5 C15 C14 119.5(3) . . ?
C14 C15 Ir1 112.0(2) . . ?
N2 C6 C1 117.1(3) . . ?
N2 C6 C7 120.4(3) . . ?
C7 C6 C1 122.5(3) . . ?
N4 C14 C15 124.5(3) . . ?
N4 C14 C5 119.9(3) . . ?
C15 C14 C5 115.6(3) . . ?
C7 N3 C8 116.6(3) . . ?
N31 C35 C44 112.7(2) . . ?
N31 C35 C34 119.8(3) . . ?
C34 C35 C44 127.5(3) . . ?
C37 N33 C38 117.2(3) . . ?
N5 C16 C21 118.9(3) . . ?
N5 C16 C17 121.9(3) . . ?
C21 C16 C17 119.2(3) . . ?
N2 C9 C10 121.2(3) . . ?
N2 C9 C8 119.5(3) . . ?
C10 C9 C8 119.3(3) . . ?
N1 C1 C6 113.1(2) . . ?
N1 C1 C2 120.4(3) . . ?
C2 C1 C6 126.5(3) . . ?
C9 C10 H10 119.8 . . ?
C11 C10 C9 120.3(3) . . ?
C11 C10 H10 119.8 . . ?
N35 C46 C47 121.7(3) . . ?
N35 C46 C51 119.1(3) . . ?
C51 C46 C47 119.2(3) . . ?
N32 C36 C31 117.1(3) . . ?
N32 C36 C37 120.4(3) . . ?
C37 C36 C31 122.5(3) . . ?
N1 C5 C14 112.2(3) . . ?
N1 C5 C4 120.1(3) . . ?
C4 C5 C14 127.7(3) . . ?
N31 C31 C36 113.0(3) . . ?
N31 C31 C32 119.6(3) . . ?
C32 C31 C36 127.4(3) . . ?
C35 C34 H34 120.6 . . ?
C33 C34 C35 118.7(3) . . ?
C33 C34 H34 120.6 . . ?
N34 C47 C46 121.2(3) . . ?
N34 C47 C48 119.6(3) . . ?
C48 C47 C46 119.2(3) . . ?
N3 C8 C9 121.9(3) . . ?
N3 C8 C13 119.1(3) . . ?
C13 C8 C9 118.9(3) . . ?
C11 C12 H12 119.9 . . ?
C13 C12 H12 119.9 . . ?
C13 C12 C11 120.2(3) . . ?
C10 C11 C12 120.5(3) . . ?
C10 C11 H11 119.7 . . ?
C12 C11 H11 119.7 . . ?
N33 C37 C36 123.1(3) . . ?
N33 C37 H37 118.5 . . ?
C36 C37 H37 118.5 . . ?
C1 C2 H2 120.8 . . ?
C1 C2 C3 118.4(3) . . ?
C3 C2 H2 120.8 . . ?
C6 C7 H7 118.3 . . ?
N3 C7 C6 123.5(3) . . ?
N3 C7 H7 118.3 . . ?
C39 C40 H40 120.0 . . ?
C41 C40 H40 120.0 . . ?
C41 C40 C39 120.0(3) . . ?
C2 C3 H3 119.7 . . ?
C4 C3 C2 120.5(3) . . ?
C4 C3 H3 119.7 . . ?
C31 C32 H32 120.6 . . ?
C33 C32 C31 118.7(3) . . ?
C33 C32 H32 120.6 . . ?
C8 C13 H13 119.6 . . ?
C12 C13 C8 120.7(3) . . ?
C12 C13 H13 119.6 . . ?
C34 C33 H33 119.4 . . ?
C32 C33 C34 121.1(3) . . ?
C32 C33 H33 119.4 . . ?
N32 C39 C40 121.1(3) . . ?
N32 C39 C38 119.5(3) . . ?
C40 C39 C38 119.4(3) . . ?
C46 C51 H51 120.1 . . ?
C50 C51 C46 119.9(3) . . ?
C50 C51 H51 120.1 . . ?
C5 C4 H4 120.5 . . ?
C3 C4 C5 118.9(3) . . ?
C3 C4 H4 120.5 . . ?
C16 C21 H21 120.1 . . ?
C20 C21 C16 119.7(4) . . ?
C20 C21 H21 120.1 . . ?
N4 C17 C16 121.2(3) . . ?
N4 C17 C18 119.4(4) . . ?
C16 C17 C18 119.4(4) . . ?
N33 C38 C39 121.6(3) . . ?
N33 C38 C43 119.1(3) . . ?
C43 C38 C39 119.3(3) . . ?
C47 C48 H48 119.7 . . ?
C49 C48 C47 120.6(3) . . ?
C49 C48 H48 119.7 . . ?
C40 C41 H41 120.0 . . ?
C40 C41 C42 120.1(3) . . ?
C42 C41 H41 120.0 . . ?
C18 C19 H19 119.5 . . ?
C18 C19 C20 120.9(4) . . ?
C20 C19 H19 119.5 . . ?
C51 C50 H50 119.6 . . ?
C51 C50 C49 120.7(3) . . ?
C49 C50 H50 119.6 . . ?
N61 C61 C62 178.8(5) . . ?
C38 C43 H43 119.8 . . ?
C42 C43 C38 120.4(3) . . ?
C42 C43 H43 119.8 . . ?
C48 C49 C50 120.4(3) . . ?
C48 C49 H49 119.8 . . ?
C50 C49 H49 119.8 . . ?
C17 C18 H18 120.1 . . ?
C19 C18 C17 119.7(4) . . ?
C19 C18 H18 120.1 . . ?
C21 C20 C19 121.0(4) . . ?
C21 C20 H20 119.5 . . ?
C19 C20 H20 119.5 . . ?
C41 C42 H42 119.6 . . ?
C43 C42 C41 120.8(3) . . ?
C43 C42 H42 119.6 . . ?
C61 C62 H62A 109.5 . . ?
C61 C62 H62B 109.5 . . ?
C61 C62 H62C 109.5 . . ?
H62A C62 H62B 109.5 . . ?
H62A C62 H62C 109.5 . . ?
H62B C62 H62C 109.5 . . ?

loop_
_geom_bond_atom_site_label_1
_geom_bond_atom_site_label_2
_geom_bond_distance
_geom_bond_site_symmetry_2
_geom_bond_publ_flag
Ir1 N1 1.999(2) . ?
Ir1 N31 1.997(2) . ?
Ir1 N2 2.183(2) . ?
Ir1 N32 2.199(2) . ?
Ir1 C45 1.993(3) . ?
Ir1 C15 1.989(3) . ?
P1 F1 1.598(2) . ?
P1 F3 1.611(2) . ?
P1 F2 1.598(2) . ?
P1 F6 1.601(2) . ?
P1 F5 1.594(3) . ?
P1 F4 1.599(2) . ?
N1 C1 1.344(4) . ?
N1 C5 1.353(4) . ?
N31 C35 1.355(4) . ?
N31 C31 1.352(4) . ?
N35 C45 1.314(4) . ?
N35 C46 1.371(3) . ?
N5 C15 1.323(4) . ?
N5 C16 1.374(4) . ?
N2 C6 1.336(4) . ?
N2 C9 1.375(4) . ?
N34 C44 1.317(3) . ?
N34 C47 1.364(4) . ?
N32 C36 1.337(4) . ?
N32 C39 1.379(4) . ?
N4 C14 1.304(4) . ?
N4 C17 1.376(5) . ?
C44 C45 1.453(4) . ?
C44 C35 1.463(4) . ?
C15 C14 1.462(4) . ?
C6 C1 1.469(4) . ?
C6 C7 1.426(4) . ?
C14 C5 1.477(5) . ?
N3 C8 1.368(4) . ?
N3 C7 1.301(5) . ?
C35 C34 1.389(4) . ?
N33 C37 1.308(4) . ?
N33 C38 1.365(5) . ?
C16 C21 1.414(5) . ?
C16 C17 1.416(5) . ?
C9 C10 1.401(4) . ?
C9 C8 1.418(4) . ?
C1 C2 1.387(4) . ?
C10 H10 0.9500 . ?
C10 C11 1.366(4) . ?
C46 C47 1.425(4) . ?
C46 C51 1.403(4) . ?
C36 C31 1.459(4) . ?
C36 C37 1.426(4) . ?
C5 C4 1.386(4) . ?
C31 C32 1.395(4) . ?
C34 H34 0.9500 . ?
C34 C33 1.379(5) . ?
C47 C48 1.408(4) . ?
C8 C13 1.407(5) . ?
C12 H12 0.9500 . ?
C12 C11 1.406(4) . ?
C12 C13 1.359(5) . ?
C11 H11 0.9500 . ?
C37 H37 0.9500 . ?
C2 H2 0.9500 . ?
C2 C3 1.394(5) . ?
C7 H7 0.9500 . ?
C40 H40 0.9500 . ?
C40 C39 1.398(5) . ?
C40 C41 1.378(4) . ?
C3 H3 0.9500 . ?
C3 C4 1.376(5) . ?
C32 H32 0.9500 . ?
C32 C33 1.378(5) . ?
C13 H13 0.9500 . ?
C33 H33 0.9500 . ?
C39 C38 1.423(4) . ?
C51 H51 0.9500 . ?
C51 C50 1.381(4) . ?
C4 H4 0.9500 . ?
C21 H21 0.9500 . ?
C21 C20 1.369(5) . ?
C17 C18 1.418(5) . ?
C38 C43 1.402(5) . ?
C48 H48 0.9500 . ?
C48 C49 1.360(5) . ?
N61 C61 1.145(6) . ?
C41 H41 0.9500 . ?
C41 C42 1.410(5) . ?
C19 H19 0.9500 . ?
C19 C18 1.363(7) . ?
C19 C20 1.396(7) . ?
C50 H50 0.9500 . ?
C50 C49 1.403(5) . ?
C61 C62 1.446(8) . ?
C43 H43 0.9500 . ?
C43 C42 1.355(6) . ?
C49 H49 0.9500 . ?
C18 H18 0.9500 . ?
C20 H20 0.9500 . ?
C42 H42 0.9500 . ?
C62 H62A 0.9800 . ?
C62 H62B 0.9800 . ?
C62 H62C 0.9800 . ?

loop_
_geom_torsion_atom_site_label_1
_geom_torsion_atom_site_label_2
_geom_torsion_atom_site_label_3
_geom_torsion_atom_site_label_4
_geom_torsion
_geom_torsion_site_symmetry_1
_geom_torsion_site_symmetry_2
_geom_torsion_site_symmetry_3
_geom_torsion_site_symmetry_4
_geom_torsion_publ_flag
Ir1 N1 C1 C6 -7.4(3) . . . . ?
Ir1 N1 C1 C2 173.2(2) . . . . ?
Ir1 N1 C5 C14 5.8(3) . . . . ?
Ir1 N1 C5 C4 -173.9(2) . . . . ?
Ir1 N31 C35 C44 7.8(3) . . . . ?
Ir1 N31 C35 C34 -171.2(2) . . . . ?
Ir1 N31 C31 C36 -9.6(3) . . . . ?
Ir1 N31 C31 C32 170.9(2) . . . . ?
Ir1 N2 C6 C1 -4.8(3) . . . . ?
Ir1 N2 C6 C7 172.0(2) . . . . ?
Ir1 N2 C9 C10 10.7(4) . . . . ?
Ir1 N2 C9 C8 -170.1(2) . . . . ?
Ir1 N32 C36 C31 -4.1(3) . . . . ?
Ir1 N32 C36 C37 174.3(2) . . . . ?
Ir1 N32 C39 C40 8.9(4) . . . . ?
Ir1 N32 C39 C38 -171.5(2) . . . . ?
Ir1 C15 C14 N4 177.8(2) . . . . ?
Ir1 C15 C14 C5 -1.8(3) . . . . ?
N1 C1 C2 C3 0.4(4) . . . . ?
N1 C5 C4 C3 0.6(4) . . . . ?
N31 C35 C34 C33 -0.1(4) . . . . ?
N31 C31 C32 C33 0.3(4) . . . . ?
N35 C46 C47 N34 3.5(4) . . . . ?
N35 C46 C47 C48 -175.2(3) . . . . ?
N35 C46 C51 C50 174.8(3) . . . . ?
N5 C15 C14 N4 -1.4(4) . . . . ?
N5 C15 C14 C5 179.0(2) . . . . ?
N5 C16 C21 C20 -178.5(3) . . . . ?
N5 C16 C17 N4 -1.9(4) . . . . ?
N5 C16 C17 C18 177.9(3) . . . . ?
N2 C6 C1 N1 7.9(4) . . . . ?
N2 C6 C1 C2 -172.8(3) . . . . ?
N2 C6 C7 N3 -0.6(5) . . . . ?
N2 C9 C10 C11 179.9(3) . . . . ?
N2 C9 C8 N3 -1.4(5) . . . . ?
N2 C9 C8 C13 179.4(3) . . . . ?
N34 C44 C45 Ir1 -173.0(2) . . . . ?
N34 C44 C45 N35 3.9(4) . . . . ?
N34 C44 C35 N31 169.6(2) . . . . ?
N34 C44 C35 C34 -11.5(4) . . . . ?
N34 C47 C48 C49 -178.9(3) . . . . ?
N32 C36 C31 N31 8.6(4) . . . . ?
N32 C36 C31 C32 -171.8(3) . . . . ?
N32 C36 C37 N33 -1.2(5) . . . . ?
N32 C39 C38 N33 -2.3(4) . . . . ?
N32 C39 C38 C43 178.5(3) . . . . ?
N4 C14 C5 N1 177.9(2) . . . . ?
N4 C14 C5 C4 -2.5(4) . . . . ?
N4 C17 C18 C19 -179.5(3) . . . . ?
C44 N34 C47 C46 -3.6(4) . . . . ?
C44 N34 C47 C48 175.1(3) . . . . ?
C44 C35 C34 C33 -178.9(3) . . . . ?
C45 N35 C46 C47 0.5(4) . . . . ?
C45 N35 C46 C51 -176.2(3) . . . . ?
C45 C44 C35 N31 -7.8(3) . . . . ?
C45 C44 C35 C34 171.0(3) . . . . ?
C15 N5 C16 C21 179.7(3) . . . . ?
C15 N5 C16 C17 0.8(4) . . . . ?
C15 C14 C5 N1 -2.5(3) . . . . ?
C15 C14 C5 C4 177.1(3) . . . . ?
C6 N2 C9 C10 -175.1(3) . . . . ?
C6 N2 C9 C8 4.0(4) . . . . ?
C6 C1 C2 C3 -178.9(3) . . . . ?
C14 N4 C17 C16 1.2(4) . . . . ?
C14 N4 C17 C18 -178.6(3) . . . . ?
C14 C5 C4 C3 -179.1(3) . . . . ?
N3 C8 C13 C12 -178.2(3) . . . . ?
C35 N31 C31 C36 176.9(2) . . . . ?
C35 N31 C31 C32 -2.7(4) . . . . ?
C35 C44 C45 Ir1 4.3(3) . . . . ?
C35 C44 C45 N35 -178.8(2) . . . . ?
C35 C34 C33 C32 -2.2(5) . . . . ?
N33 C38 C43 C42 -178.9(3) . . . . ?
C16 N5 C15 Ir1 -178.3(2) . . . . ?
C16 N5 C15 C14 0.8(4) . . . . ?
C16 C21 C20 C19 0.3(6) . . . . ?
C16 C17 C18 C19 0.7(5) . . . . ?
C9 N2 C6 C1 -180.0(2) . . . . ?
C9 N2 C6 C7 -3.2(4) . . . . ?
C9 C10 C11 C12 0.3(5) . . . . ?
C9 C8 C13 C12 1.0(5) . . . . ?
C1 N1 C5 C14 178.4(2) . . . . ?
C1 N1 C5 C4 -1.3(4) . . . . ?
C1 C6 C7 N3 176.0(3) . . . . ?
C1 C2 C3 C4 -1.1(5) . . . . ?
C10 C9 C8 N3 177.7(3) . . . . ?
C10 C9 C8 C13 -1.4(4) . . . . ?
C46 N35 C45 Ir1 172.3(2) . . . . ?
C46 N35 C45 C44 -3.9(4) . . . . ?
C46 C47 C48 C49 -0.2(4) . . . . ?
C46 C51 C50 C49 1.2(5) . . . . ?
C36 N32 C39 C40 -178.1(3) . . . . ?
C36 N32 C39 C38 1.5(4) . . . . ?
C36 C31 C32 C33 -179.2(3) . . . . ?
C5 N1 C1 C6 -179.8(2) . . . . ?
C5 N1 C1 C2 0.8(4) . . . . ?
C31 N31 C35 C44 -178.5(2) . . . . ?
C31 N31 C35 C34 2.6(4) . . . . ?
C31 C36 C37 N33 177.1(3) . . . . ?
C31 C32 C33 C34 2.1(5) . . . . ?
C47 N34 C44 C45 0.1(4) . . . . ?
C47 N34 C44 C35 -177.1(2) . . . . ?
C47 C46 C51 C50 -2.0(4) . . . . ?
C47 C48 C49 C50 -0.7(5) . . . . ?
C8 N3 C7 C6 3.2(5) . . . . ?
C8 C9 C10 C11 0.8(4) . . . . ?
C11 C12 C13 C8 0.1(5) . . . . ?
C37 N33 C38 C39 1.3(4) . . . . ?
C37 N33 C38 C43 -179.5(3) . . . . ?
C37 C36 C31 N31 -169.7(3) . . . . ?
C37 C36 C31 C32 9.8(5) . . . . ?
C2 C3 C4 C5 0.6(5) . . . . ?
C7 C6 C1 N1 -168.8(3) . . . . ?
C7 C6 C1 C2 10.5(5) . . . . ?
C7 N3 C8 C9 -2.2(5) . . . . ?
C7 N3 C8 C13 176.9(3) . . . . ?
C40 C39 C38 N33 177.3(3) . . . . ?
C40 C39 C38 C43 -1.8(4) . . . . ?
C40 C41 C42 C43 -1.6(6) . . . . ?
C13 C12 C11 C10 -0.8(5) . . . . ?
C39 N32 C36 C31 -178.2(2) . . . . ?
C39 N32 C36 C37 0.2(4) . . . . ?
C39 C40 C41 C42 -0.1(5) . . . . ?
C39 C38 C43 C42 0.2(5) . . . . ?
C51 C46 C47 N34 -179.8(3) . . . . ?
C51 C46 C47 C48 1.5(4) . . . . ?
C51 C50 C49 C48 0.2(5) . . . . ?
C21 C16 C17 N4 179.1(3) . . . . ?
C21 C16 C17 C18 -1.0(5) . . . . ?
C17 N4 C14 C15 0.3(4) . . . . ?
C17 N4 C14 C5 179.9(3) . . . . ?
C17 C16 C21 C20 0.6(5) . . . . ?
C38 N33 C37 C36 0.4(5) . . . . ?
C38 C43 C42 C41 1.5(6) . . . . ?
C41 C40 C39 N32 -178.6(3) . . . . ?
C41 C40 C39 C38 1.7(4) . . . . ?
C18 C19 C20 C21 -0.7(6) . . . . ?
C20 C19 C18 C17 0.2(6) . . . . ?

loop_
_exptl_oxdiff_crystal_face_indexfrac_h
_exptl_oxdiff_crystal_face_indexfrac_k
_exptl_oxdiff_crystal_face_indexfrac_l
_exptl_oxdiff_crystal_face_x
_exptl_oxdiff_crystal_face_y
_exptl_oxdiff_crystal_face_z
0.0000 -1.0000 1.0000 0.0388 0.0392 0.0243
-0.0000 1.0000 -1.0000 -0.0388 -0.0392 -0.0243
1.0000 1.0000 0.0000 -0.0426 -0.0154 0.0402
-1.0000 -1.0000 -0.0000 0.0426 0.0154 -0.0402
1.0000 -1.0000 -1.0000 -0.0449 0.0518 -0.0213
-1.0000 1.0000 1.0000 0.0449 -0.0518 0.0213

loop_
_smtbx_masks_void_nr
_smtbx_masks_void_average_x
_smtbx_masks_void_average_y
_smtbx_masks_void_average_z
_smtbx_masks_void_volume
_smtbx_masks_void_count_electrons
_smtbx_masks_void_content
1 -0.824 0.250 0.130 405.9 82.6 C4H10O
2 -0.324 0.750 -0.278 405.9 79.8 C4H10O
